data_4503829
loop_
_publ_author_name
'Shattock, Tanise R.'
'Arora, Kapildev K.'
'Vishweshwar, Peddy'
'Zaworotko, Michael J.'

_publ_section_title
;
 Hierarchy of Supramolecular Synthons: Persistent Carboxylic
 Acid&#x00B7;&#x00B7;&#x00B7;Pyridine Hydrogen Bonds in Cocrystals That
 also Contain a Hydroxyl Moiety
;
_journal_issue 12
_journal_name_full 'Crystal Growth &amp; Design'
_journal_page_first 4533
_journal_paper_doi 10.1021/cg800565a
_journal_volume 8
_journal_year 2008
_chemical_formula_moiety ' C8 H5 O4, C5 H6 N1 O1'
_chemical_formula_sum 'C13 H11 N O5'
_chemical_formula_weight 261.23
_chemical_name_common '1:1 complex of 3HP + IPT'
_chemical_name_systematic
; 
 1:1 ratio complex of 3-hydroxypyridinium and isophthalate ion 
;
_space_group_IT_number 14
_symmetry_cell_setting monoclinic
_symmetry_space_group_name_Hall '-P 2yn'
_symmetry_space_group_name_H-M 'P 1 21/n 1'
_atom_sites_solution_hydrogens geom
_atom_sites_solution_primary direct
_atom_sites_solution_secondary difmap
_audit_creation_method SHELXL-97
_cell_angle_alpha 90.00
_cell_angle_beta 99.983(9)
_cell_angle_gamma 90.00
_cell_formula_units_Z 4
_cell_length_a 10.218(5)
_cell_length_b 11.001(6)
_cell_length_c 10.412(5)
_cell_measurement_temperature 100(2)
_cell_volume 1152.7(10)
_computing_cell_refinement 'Bruker SMART'
_computing_data_collection 'Bruker SMART'
_computing_data_reduction 'Bruker SAINT'
_computing_molecular_graphics 'Bruker SHELXTL'
_computing_publication_material 'Bruker SHELXTL'
_computing_structure_refinement 'SHELXL-97 (Sheldrick, 1997)'
_computing_structure_solution 'SHELXS-97 (Sheldrick, 1990)'
_diffrn_ambient_temperature 100(2)
_diffrn_measured_fraction_theta_full 0.994
_diffrn_measured_fraction_theta_max 0.994
_diffrn_measurement_device_type 'CCD area detector'
_diffrn_measurement_method 'phi and omega scans'
_diffrn_radiation_monochromator graphite
_diffrn_radiation_source 'fine-focus sealed tube'
_diffrn_radiation_type MoK\a
_diffrn_radiation_wavelength 0.71073
_diffrn_reflns_av_R_equivalents 0.0429
_diffrn_reflns_av_sigmaI/netI 0.0581
_diffrn_reflns_limit_h_max 12
_diffrn_reflns_limit_h_min -11
_diffrn_reflns_limit_k_max 13
_diffrn_reflns_limit_k_min -13
_diffrn_reflns_limit_l_max 9
_diffrn_reflns_limit_l_min -13
_diffrn_reflns_number 6190
_diffrn_reflns_theta_full 26.37
_diffrn_reflns_theta_max 26.37
_diffrn_reflns_theta_min 2.74
_exptl_absorpt_coefficient_mu 0.117
_exptl_absorpt_correction_T_max 0.9769
_exptl_absorpt_correction_T_min 0.9656
_exptl_absorpt_correction_type multi-scan
_exptl_absorpt_process_details 'SADABS; Sheldrick, 1996'
_exptl_crystal_colour colorless
_exptl_crystal_density_diffrn 1.505
_exptl_crystal_density_method 'not measured'
_exptl_crystal_description blocks
_exptl_crystal_F_000 544
_exptl_crystal_preparation dimethylsulfoxide
_exptl_crystal_size_max 0.30
_exptl_crystal_size_mid 0.25
_exptl_crystal_size_min 0.20
_refine_diff_density_max 0.264
_refine_diff_density_min -0.210
_refine_diff_density_rms 0.051
_refine_ls_extinction_method none
_refine_ls_goodness_of_fit_ref 1.038
_refine_ls_hydrogen_treatment mixed
_refine_ls_matrix_type full
_refine_ls_number_parameters 172
_refine_ls_number_reflns 2340
_refine_ls_number_restraints 0
_refine_ls_restrained_S_all 1.038
_refine_ls_R_factor_all 0.0776
_refine_ls_R_factor_gt 0.0566
_refine_ls_shift/su_max 0.001
_refine_ls_shift/su_mean 0.000
_refine_ls_structure_factor_coef Fsqd
_refine_ls_weighting_details 'calc w=1/[\s^2^(Fo^2^)+(0.0636P)^2^+0.3665P] where P=(Fo^2^+2Fc^2^)/3'
_refine_ls_weighting_scheme calc
_refine_ls_wR_factor_gt 0.1359
_refine_ls_wR_factor_ref 0.1459
_reflns_number_gt 1760
_reflns_number_total 2340
_reflns_threshold_expression >2sigma(I)
_cod_data_source_file cg800565a_si_015.cif
_cod_data_source_block ts511e
_cod_depositor_comments
;
The following automatic conversions were performed:

'_symmetry_cell_setting' value 'Monoclinic' changed to 'monoclinic'
according to /home/saulius/struct/CIF-dictionaries/cif_core.dic
dictionary named 'cif_core.dic' version 2.4.1 from 2010-06-29.

Automatic conversion script
Id: cif_fix_values 1715 2011-07-08 13:25:40Z adriana 
;
_cod_original_cell_volume 1152.6(10)
_cod_original_sg_symbol_H-M P2(1)/n
_cod_database_code 4503829

loop_
_symmetry_equiv_pos_as_xyz
'x, y, z'
'-x+1/2, y+1/2, -z+1/2'
'-x, -y, -z'
'x-1/2, -y-1/2, z-1/2'

loop_
_atom_site_label
_atom_site_type_symbol
_atom_site_fract_x
_atom_site_fract_y
_atom_site_fract_z
_atom_site_U_iso_or_equiv
_atom_site_adp_type
_atom_site_occupancy
_atom_site_symmetry_multiplicity
_atom_site_calc_flag
_atom_site_refinement_flags
O1 O 0.86861(18) 0.61346(14) 0.50139(15) 0.0410(5) Uani 1 1 d .
O2 O 0.88084(17) 0.48366(13) 0.66589(15) 0.0386(4) Uani 1 1 d .
O3 O 1.11604(17) 0.60432(13) 1.09540(15) 0.0388(4) Uani 1 1 d .
H3O H 1.1212 0.5866 1.1823 0.047 Uiso 1 1 d R
O4 O 1.10627(18) 0.79762(15) 1.16070(16) 0.0427(5) Uani 1 1 d .
C1 C 0.9461(2) 0.68912(18) 0.7160(2) 0.0271(5) Uani 1 1 d .
C2 C 0.9996(2) 0.66060(19) 0.8448(2) 0.0275(5) Uani 1 1 d .
H2 H 1.0057 0.5780 0.8716 0.033 Uiso 1 1 calc R
C3 C 1.0443(2) 0.75154(19) 0.9346(2) 0.0271(5) Uani 1 1 d .
C4 C 1.0369(2) 0.8725(2) 0.8949(2) 0.0343(5) Uani 1 1 d .
H4 H 1.0681 0.9349 0.9556 0.041 Uiso 1 1 calc R
C5 C 0.9844(3) 0.9020(2) 0.7683(3) 0.0407(6) Uani 1 1 d .
H5 H 0.9791 0.9847 0.7418 0.049 Uiso 1 1 calc R
C6 C 0.9391(2) 0.81115(19) 0.6788(2) 0.0345(5) Uani 1 1 d .
H6 H 0.9029 0.8324 0.5914 0.041 Uiso 1 1 calc R
C7 C 0.8943(2) 0.58966(19) 0.6206(2) 0.0296(5) Uani 1 1 d .
C8 C 1.0924(2) 0.72191(19) 1.0749(2) 0.0294(5) Uani 1 1 d .
O11 O 0.35689(19) 0.69673(15) 0.84746(16) 0.0467(5) Uani 1 1 d .
H11O H 0.3663 0.7566 0.8957 0.056 Uiso 1 1 d R
N11 N 0.20712(19) 0.68289(17) 0.51161(19) 0.0353(5) Uani 1 1 d .
H11N H 0.1750 0.6211 0.4560 0.042 Uiso 1 1 d R
C11 C 0.2580(2) 0.6488(2) 0.6337(2) 0.0346(6) Uani 1 1 d .
H11 H 0.2598 0.5653 0.6570 0.041 Uiso 1 1 calc R
C12 C 0.3078(2) 0.7354(2) 0.7260(2) 0.0310(5) Uani 1 1 d .
C13 C 0.3061(2) 0.8559(2) 0.6872(2) 0.0349(6) Uani 1 1 d .
H13 H 0.3431 0.9168 0.7474 0.042 Uiso 1 1 calc R
C14 C 0.2510(3) 0.8875(2) 0.5613(2) 0.0404(6) Uani 1 1 d .
H14 H 0.2472 0.9704 0.5353 0.048 Uiso 1 1 calc R
C15 C 0.2014(2) 0.7981(2) 0.4736(2) 0.0385(6) Uani 1 1 d .
H15 H 0.1635 0.8189 0.3865 0.046 Uiso 1 1 calc R

loop_
_atom_site_aniso_label
_atom_site_aniso_U_11
_atom_site_aniso_U_22
_atom_site_aniso_U_33
_atom_site_aniso_U_23
_atom_site_aniso_U_13
_atom_site_aniso_U_12
O1 0.0653(12) 0.0359(9) 0.0167(9) 0.0026(7) -0.0075(8) -0.0022(8)
O2 0.0677(12) 0.0246(8) 0.0178(8) -0.0003(6) -0.0086(8) -0.0050(7)
O3 0.0653(11) 0.0304(9) 0.0169(8) 0.0005(6) -0.0037(8) -0.0040(7)
O4 0.0666(12) 0.0359(9) 0.0218(9) -0.0097(7) -0.0032(8) -0.0045(8)
C1 0.0319(11) 0.0263(11) 0.0221(11) -0.0015(9) 0.0017(9) -0.0008(9)
C2 0.0374(12) 0.0235(10) 0.0196(11) 0.0001(8) -0.0012(9) -0.0015(9)
C3 0.0317(12) 0.0269(11) 0.0223(12) -0.0023(9) 0.0034(9) -0.0024(9)
C4 0.0465(14) 0.0256(11) 0.0281(13) -0.0065(9) -0.0012(11) -0.0012(10)
C5 0.0590(16) 0.0225(11) 0.0362(15) 0.0034(10) -0.0040(12) 0.0007(10)
C6 0.0454(14) 0.0294(12) 0.0247(12) 0.0037(9) -0.0050(10) 0.0026(10)
C7 0.0402(13) 0.0277(11) 0.0178(11) -0.0002(9) -0.0034(9) 0.0010(9)
C8 0.0336(12) 0.0308(12) 0.0225(12) -0.0038(9) 0.0009(9) -0.0046(9)
O11 0.0736(13) 0.0367(9) 0.0231(9) -0.0048(7) -0.0099(9) 0.0074(8)
N11 0.0453(12) 0.0345(11) 0.0227(10) -0.0087(8) -0.0034(9) -0.0056(9)
C11 0.0489(14) 0.0254(11) 0.0283(13) -0.0037(9) 0.0033(11) 0.0005(10)
C12 0.0386(13) 0.0336(12) 0.0189(12) -0.0035(9) -0.0003(9) 0.0015(10)
C13 0.0452(14) 0.0304(12) 0.0273(13) -0.0089(9) 0.0012(11) -0.0051(10)
C14 0.0600(16) 0.0297(12) 0.0290(13) 0.0024(10) 0.0008(12) -0.0010(11)
C15 0.0491(15) 0.0432(14) 0.0198(12) 0.0003(10) -0.0037(11) -0.0023(11)

loop_
_atom_type_symbol
_atom_type_description
_atom_type_scat_dispersion_real
_atom_type_scat_dispersion_imag
_atom_type_scat_source
C C 0.0033 0.0016 'International Tables Vol C Tables 4.2.6.8 and 6.1.1.4'
H H 0.0000 0.0000 'International Tables Vol C Tables 4.2.6.8 and 6.1.1.4'
N N 0.0061 0.0033 'International Tables Vol C Tables 4.2.6.8 and 6.1.1.4'
O O 0.0106 0.0060 'International Tables Vol C Tables 4.2.6.8 and 6.1.1.4'

loop_
_geom_angle_atom_site_label_1
_geom_angle_atom_site_label_2
_geom_angle_atom_site_label_3
_geom_angle
C8 O3 H3O 110.1
C2 C1 C6 118.4(2)
C2 C1 C7 120.27(18)
C6 C1 C7 121.3(2)
C3 C2 C1 120.87(19)
C3 C2 H2 119.6
C1 C2 H2 119.6
C2 C3 C4 119.6(2)
C2 C3 C8 120.93(19)
C4 C3 C8 119.39(19)
C5 C4 C3 120.2(2)
C5 C4 H4 119.9
C3 C4 H4 119.9
C4 C5 C6 120.2(2)
C4 C5 H5 119.9
C6 C5 H5 119.9
C5 C6 C1 120.7(2)
C5 C6 H6 119.6
C1 C6 H6 119.6
O1 C7 O2 122.8(2)
O1 C7 C1 119.36(19)
O2 C7 C1 117.87(19)
O4 C8 O3 123.9(2)
O4 C8 C3 123.2(2)
O3 C8 C3 112.94(18)
C12 O11 H11O 107.8
C15 N11 C11 122.7(2)
C15 N11 H11N 121.9
C11 N11 H11N 115.5
N11 C11 C12 120.1(2)
N11 C11 H11 120.0
C12 C11 H11 120.0
O11 C12 C13 124.1(2)
O11 C12 C11 117.8(2)
C13 C12 C11 118.1(2)
C14 C13 C12 120.1(2)
C14 C13 H13 119.9
C12 C13 H13 119.9
C15 C14 C13 119.5(2)
C15 C14 H14 120.2
C13 C14 H14 120.2
N11 C15 C14 119.5(2)
N11 C15 H15 120.3
C14 C15 H15 120.3

loop_
_geom_bond_atom_site_label_1
_geom_bond_atom_site_label_2
_geom_bond_distance
O1 C7 1.251(3)
O2 C7 1.274(3)
O3 C8 1.326(3)
O3 H3O 0.9182
O4 C8 1.211(3)
C1 C2 1.393(3)
C1 C6 1.396(3)
C1 C7 1.511(3)
C2 C3 1.391(3)
C2 H2 0.9500
C3 C4 1.391(3)
C3 C8 1.495(3)
C4 C5 1.372(3)
C4 H4 0.9500
C5 C6 1.390(3)
C5 H5 0.9500
C6 H6 0.9500
O11 C12 1.346(3)
O11 H11O 0.8232
N11 C15 1.326(3)
N11 C11 1.341(3)
N11 H11N 0.9163
C11 C12 1.386(3)
C11 H11 0.9500
C12 C13 1.385(3)
C13 C14 1.378(3)
C13 H13 0.9500
C14 C15 1.377(3)
C14 H14 0.9500
C15 H15 0.9500

loop_
_geom_hbond_atom_site_label_D
_geom_hbond_atom_site_label_H
_geom_hbond_atom_site_label_A
_geom_hbond_distance_DH
_geom_hbond_distance_HA
_geom_hbond_distance_DA
_geom_hbond_angle_DHA
_geom_hbond_site_symmetry_A
O3 H3O O2 0.92 1.76 2.662(3) 165.7 3_767
O11 H11O O1 0.82 1.80 2.622(2) 174.0 4_576
N11 H11N O2 0.92 1.74 2.647(2) 172.4 3_666

loop_
_geom_torsion_atom_site_label_1
_geom_torsion_atom_site_label_2
_geom_torsion_atom_site_label_3
_geom_torsion_atom_site_label_4
_geom_torsion
C6 C1 C2 C3 0.4(3)
C7 C1 C2 C3 -178.21(19)
C1 C2 C3 C4 -0.8(3)
C1 C2 C3 C8 175.4(2)
C2 C3 C4 C5 0.7(3)
C8 C3 C4 C5 -175.5(2)
C3 C4 C5 C6 -0.3(4)
C4 C5 C6 C1 0.0(4)
C2 C1 C6 C5 0.0(4)
C7 C1 C6 C5 178.6(2)
C2 C1 C7 O1 -167.4(2)
C6 C1 C7 O1 14.0(3)
C2 C1 C7 O2 11.4(3)
C6 C1 C7 O2 -167.2(2)
C2 C3 C8 O4 -164.4(2)
C4 C3 C8 O4 11.8(3)
C2 C3 C8 O3 14.7(3)
C4 C3 C8 O3 -169.18(19)
C15 N11 C11 C12 -0.2(4)
N11 C11 C12 O11 179.5(2)
N11 C11 C12 C13 -1.6(3)
O11 C12 C13 C14 -178.5(2)
C11 C12 C13 C14 2.7(3)
C12 C13 C14 C15 -2.0(4)
C11 N11 C15 C14 0.9(4)
C13 C14 C15 N11 0.2(4)
